data_4346643
loop_
_publ_author_name
'Ar\?ic\?i, M\"ursel'
'Ye\,silel, Okan Zafer'
'Ta\,s, Murat'
'Demiral, Hakan'

_publ_section_title
;
 Effect of Solvent Molecule in Pore for Flexible Porous Coordination
 Polymer upon Gas Adsorption and Iodine Encapsulation.
;
_journal_issue 23
_journal_name_full 'Inorganic chemistry'
_journal_page_first 11283
_journal_page_last 11291
_journal_paper_doi 10.1021/acs.inorgchem.5b01869
_journal_volume 54
_journal_year 2015
_chemical_formula_moiety '0.5(C44 H34 N10 O8 Zn2)'
_chemical_formula_sum 'C22 H17 N5 O4 Zn'
_chemical_formula_weight 480.77
_space_group_crystal_system orthorhombic
_space_group_IT_number 65
_space_group_name_Hall '-C 2 2'
_space_group_name_H-M_alt 'C m m m'
_atom_sites_solution_hydrogens geom
_audit_creation_date 2014-12-24
_audit_creation_method
;
Olex2 1.2
(compiled 2014.11.28 svn.r3106 for OlexSys, GUI svn.r4959)
;
_cell_angle_alpha 90
_cell_angle_beta 90
_cell_angle_gamma 90
_cell_formula_units_Z 4
_cell_length_a 14.639(2)
_cell_length_b 21.8314(16)
_cell_length_c 9.7911(11)
_cell_measurement_reflns_used 998.7352
_cell_measurement_temperature 293(2)
_cell_measurement_theta_max 19.82
_cell_measurement_theta_min 2.66
_cell_volume 3129.1(6)
_computing_molecular_graphics 'Olex2 (Dolomanov et al., 2009)'
_computing_publication_material 'Olex2 (Dolomanov et al., 2009)'
_computing_structure_refinement 'SHELXL-2013 (Sheldrick, 2013)'
_diffrn_ambient_temperature 293(2)
_diffrn_measured_fraction_theta_full 0.991
_diffrn_measured_fraction_theta_max 0.679
_diffrn_measurement_device_type 'SuperNova AS2 Data Collections'
_diffrn_measurement_method '\w scans'
_diffrn_radiation_type CuK\a
_diffrn_radiation_wavelength 0.707
_diffrn_reflns_av_unetI/netI 0.0186
_diffrn_reflns_Laue_measured_fraction_full 0.685
_diffrn_reflns_Laue_measured_fraction_max 0.679
_diffrn_reflns_number 19418
_diffrn_reflns_point_group_measured_fraction_full 0.685
_diffrn_reflns_point_group_measured_fraction_max 0.679
_diffrn_reflns_theta_full 26.000
_diffrn_reflns_theta_max 26.341
_diffrn_reflns_theta_min 2.671
_diffrn_source 'SuperNova (Cu) X-ray Source'
_exptl_absorpt_coefficient_mu 1.324
_exptl_absorpt_correction_type none
_exptl_crystal_colour orange
_exptl_crystal_density_diffrn 1.021
_exptl_crystal_description prism
_exptl_crystal_F_000 984
_exptl_crystal_size_max 0.68
_exptl_crystal_size_mid 0.19
_exptl_crystal_size_min 0.07
_refine_diff_density_max 0.472
_refine_diff_density_min -0.376
_refine_diff_density_rms 0.071
_refine_ls_extinction_method none
_refine_ls_goodness_of_fit_ref 1.018
_refine_ls_hydrogen_treatment constr
_refine_ls_matrix_type full
_refine_ls_number_parameters 51
_refine_ls_number_reflns 5195
_refine_ls_number_restraints 143
_refine_ls_restrained_S_all 57.160
_refine_ls_R_factor_all 0.1254
_refine_ls_R_factor_gt 0.1026
_refine_ls_shift/su_max 0.000
_refine_ls_shift/su_mean 0.000
_refine_ls_structure_factor_coef Fsqd
_refine_ls_weighting_details 'w=1/[\s^2^(Fo^2^)+(0.2000P)^2^] where P=(Fo^2^+2Fc^2^)/3'
_refine_ls_weighting_scheme calc
_refine_ls_wR_factor_gt 0.2662
_refine_ls_wR_factor_ref 0.3033
_reflns_Friedel_coverage 0.000
_reflns_number_gt 684
_reflns_number_total 1232
_reflns_threshold_expression 'I > 2\s(I)'
_cod_data_source_file ic5b01869_si_005.cif
_cod_data_source_block 4
_cod_database_code 4346643
_shelx_space_group_comment
;
The symmetry employed for this shelxl refinement is uniquely defined
by the following loop, which should always be used as a source of
symmetry information in preference to the above space-group names.
They are only intended as comments.
;

loop_
_space_group_symop_operation_xyz
'x, y, z'
'-x, -y, z'
'x, -y, -z'
'-x, y, -z'
'x+1/2, y+1/2, z'
'-x+1/2, -y+1/2, z'
'x+1/2, -y+1/2, -z'
'-x+1/2, y+1/2, -z'
'-x, -y, -z'
'x, y, -z'
'-x, y, z'
'x, -y, z'
'-x+1/2, -y+1/2, -z'
'x+1/2, y+1/2, -z'
'-x+1/2, y+1/2, z'
'x+1/2, -y+1/2, z'

loop_
_atom_site_label
_atom_site_type_symbol
_atom_site_fract_x
_atom_site_fract_y
_atom_site_fract_z
_atom_site_U_iso_or_equiv
_atom_site_adp_type
_atom_site_occupancy
_atom_site_site_symmetry_order
_atom_site_calc_flag
_atom_site_refinement_flags_posn
_atom_site_refinement_flags_adp
_atom_site_refinement_flags_occupancy
_atom_site_disorder_assembly
_atom_site_disorder_group
Zn1 Zn 1.0000 0.24169(6) 0.5000 0.1237(7) Uani 1 4 d S T P . .
O2 O 1.0000 0.2967(3) 0.6426(7) 0.143(2) Uani 1 2 d DS TU P . .
C2 C 1.0000 0.2672(10) 0.758(2) 0.243(3) Uani 1 2 d DS TU P . .
N1 N 1.1166 0.1965 0.5000 0.219(7) Uani 1 2 d DS TU P . .
C3 C 1.0000 0.3743 0.8813 0.243(3) Uani 1 2 d DS TU P . .
H3 H 1.0000 0.3945 0.7977 0.292 Uiso 1 2 calc RS T P . .
C4 C 1.0000 0.2766 1.0000 0.243(3) Uani 1 4 d DS TU P . .
H4 H 1.0000 0.2340 1.0000 0.292 Uiso 1 4 calc RS T P . .
C7 C 1.0000 0.3107 0.8800 0.243(3) Uani 1 2 d DS TU P . .
O11 O 1.0000 0.2088(8) 0.7597(16) 0.240(6) Uani 1 2 d S TU P . .
C17 C 1.0000 0.4100 1.0000 0.243(3) Uani 1 4 d DS TU P . .
C8 C 1.2221 0.1428 0.5691 0.243(3) Uani 0.5 1 d D U . A -1
H8 H 1.2444 0.1102 0.6204 0.292 Uiso 0.5 1 calc R . . A -1
C29 C 1.1668 0.1861 0.6194 0.243(3) Uani 1 1 d D U . A -1
H29 H 1.1629 0.2036 0.7058 0.292 Uiso 1 1 calc R . . A -1
N3 N 1.2427(5) 0.1518(4) 0.4313(13) 0.208(8) Uani 0.5 1 d D U . A -1
C5 C 1.3327(14) 0.0606(10) 0.384(3) 0.243(3) Uani 0.5 1 d D U . . .
C9 C 1.3791(15) 0.0319(3) 0.489(3) 0.243(3) Uani 0.5 1 d D U . B -2
H9 H 1.4257 0.0030 0.4844 0.292 Uiso 0.5 1 calc R . . B -2
C15 C 1.307(2) 0.1212(10) 0.405(4) 0.243(3) Uani 0.5 1 d D U . A -1
H15A H 1.3499 0.1340 0.4743 0.292 Uiso 0.5 1 calc R . . A -1
H15B H 1.3285 0.1405 0.3215 0.292 Uiso 0.5 1 calc R . . A -1
C1 C 1.288(2) 0.0314(4) 0.278(4) 0.243(3) Uani 0.5 1 d D U . B .
H1 H 1.2590 0.0535 0.2097 0.292 Uiso 0.5 1 calc R . . . .
N2 N 1.0000 0.4690 1.0000 0.292(14) Uani 1 4 d DS TU P . .

loop_
_atom_site_aniso_label
_atom_site_aniso_U_11
_atom_site_aniso_U_22
_atom_site_aniso_U_33
_atom_site_aniso_U_23
_atom_site_aniso_U_13
_atom_site_aniso_U_12
Zn1 0.1339(11) 0.0868(8) 0.1505(13) 0.000 0.000 0.000
O2 0.216(6) 0.080(3) 0.134(4) 0.018(3) 0.000 0.000
C2 0.201(4) 0.170(5) 0.359(9) 0.003(6) 0.000 0.000
N1 0.165(7) 0.060(3) 0.43(2) 0.000 0.000 0.004(3)
C3 0.201(4) 0.170(5) 0.359(9) 0.003(6) 0.000 0.000
C4 0.201(4) 0.170(5) 0.359(9) 0.003(6) 0.000 0.000
C7 0.201(4) 0.170(5) 0.359(9) 0.003(6) 0.000 0.000
O11 0.274(12) 0.214(10) 0.234(12) 0.145(10) 0.000 0.000
C17 0.201(4) 0.170(5) 0.359(9) 0.003(6) 0.000 0.000
C8 0.201(4) 0.170(5) 0.359(9) 0.003(6) 0.000 0.000
C29 0.201(4) 0.170(5) 0.359(9) 0.003(6) 0.000 0.000
N3 0.108(5) 0.085(4) 0.43(2) 0.043(9) 0.086(8) 0.027(3)
C5 0.201(4) 0.170(5) 0.359(9) 0.003(6) 0.000 0.000
C9 0.201(4) 0.170(5) 0.359(9) 0.003(6) 0.000 0.000
C15 0.201(4) 0.170(5) 0.359(9) 0.003(6) 0.000 0.000
C1 0.201(4) 0.170(5) 0.359(9) 0.003(6) 0.000 0.000
N2 0.26(2) 0.20(2) 0.42(3) 0.000 0.000 0.000

loop_
_atom_type_symbol
_atom_type_description
_atom_type_scat_dispersion_real
_atom_type_scat_dispersion_imag
_atom_type_scat_source
C C 0.0033 0.0016 'International Tables Vol C Tables 4.2.6.8 and 6.1.1.4'
H H 0.0000 0.0000 'International Tables Vol C Tables 4.2.6.8 and 6.1.1.4'
N N 0.0061 0.0033 'International Tables Vol C Tables 4.2.6.8 and 6.1.1.4'
O O 0.0106 0.0060 'International Tables Vol C Tables 4.2.6.8 and 6.1.1.4'
Zn Zn 0.2839 1.4301 'International Tables Vol C Tables 4.2.6.8 and 6.1.1.4'

loop_
_geom_angle_atom_site_label_1
_geom_angle_atom_site_label_2
_geom_angle_atom_site_label_3
_geom_angle
_geom_angle_site_symmetry_1
_geom_angle_site_symmetry_3
O2 Zn1 O2 98.6(4) 10_556 .
O2 Zn1 C2 28.3(4) 10_556 10_556
O2 Zn1 C2 126.9(5) . 10_556
O2 Zn1 C2 126.9(5) 10_556 .
O2 Zn1 C2 28.3(4) . .
O2 Zn1 N1 109.03(7) 10_556 .
O2 Zn1 N1 109.03(7) 10_556 11_755
O2 Zn1 N1 109.03(7) . .
O2 Zn1 N1 109.03(7) . 11_755
C2 Zn1 C2 155.1(8) . 10_556
N1 Zn1 C2 96.2(2) . 10_556
N1 Zn1 C2 96.2(2) 11_755 10_556
N1 Zn1 C2 96.2(2) . .
N1 Zn1 C2 96.2(2) 11_755 .
N1 Zn1 N1 119.97(6) . 11_755
C2 O2 Zn1 109.5(11) . .
O2 C2 Zn1 42.2(8) . .
O2 C2 C7 111.8(15) . .
C7 C2 Zn1 154.0(9) . .
O11 C2 Zn1 78.4(12) . .
O11 C2 O2 120.7(19) . .
O11 C2 C7 127.6(14) . .
C29 N1 Zn1 122.394(7) 10_556 .
C29 N1 Zn1 122.394(7) . .
C29 N1 C29 113.358(10) . 10_556
C7 C3 H3 117.8 . .
C7 C3 C17 124.388(3) . .
C17 C3 H3 117.8 . .
C7 C4 H4 122.4 . .
C7 C4 H4 122.4 10_557 .
C7 C4 C7 115.188(7) 10_557 .
C3 C7 C2 129.0(6) . .
C3 C7 C4 121.905(3) . .
C4 C7 C2 109.1(6) . .
C3 C17 C3 112.228(7) . 10_557
N2 C17 C3 123.886(4) . 10_557
N2 C17 C3 123.886(4) . .
C29 C8 H8 123.6 . .
C29 C8 N3 112.8(3) . .
N3 C8 H8 123.6 . .
N1 C29 H29 131.4 . .
C8 C29 N1 97.181(6) . .
C8 C29 H29 131.4 . .
C15 N3 C8 108(2) . .
C9 C5 C9 5.4(14) . 10_556
C1 C5 C9 128.5(19) . 10_556
C1 C5 C9 126(2) . .
C1 C5 C15 115(2) . .
C5 C9 C5 101.5(18) . 10_556
C5 C9 C9 116.9(10) . 12
C5 C9 H9 129.2 . .
C5 C9 H9 129.2 10_556 .
C9 C9 C5 113.8(10) 12 10_556
C9 C9 H9 47.3 12 .
N3 C15 C5 142(3) . .
N3 C15 H15A 101.5 . .
N3 C15 H15B 101.5 . .
C5 C15 H15A 101.5 . .
C5 C15 H15B 101.5 . .
H15A C15 H15B 104.6 . .
C5 C1 H1 121.2 . .
C1 C1 C5 117.5(11) 12 .
C1 C1 H1 121.2 12 .
C17 N2 N2 180.0 . 9_767

loop_
_geom_bond_atom_site_label_1
_geom_bond_atom_site_label_2
_geom_bond_distance
_geom_bond_site_symmetry_2
Zn1 O2 1.842(7) 10_556
Zn1 O2 1.842(7) .
Zn1 C2 2.58(2) 10_556
Zn1 C2 2.58(2) .
Zn1 N1 1.9721(7) .
Zn1 N1 1.9721(7) 11_755
O2 C2 1.298(14) .
C2 C7 1.53(2) .
C2 O11 1.27(2) .
N1 C29 1.3994(2) .
N1 C29 1.3994(2) 10_556
C3 H3 0.9300 .
C3 C7 1.3885(2) .
C3 C17 1.3993(2) .
C4 H4 0.9300 .
C4 C7 1.39114(12) 10_557
C4 C7 1.39120(11) .
C17 C3 1.3993(2) 10_557
C17 N2 1.2881(2) .
C8 H8 0.9300 .
C8 C29 1.33821(8) .
C8 N3 1.397(12) .
C29 H29 0.9300 .
N3 C15 1.18(3) .
C5 C9 1.384(11) .
C5 C9 1.55(5) 10_556
C5 C15 1.392(17) .
C5 C1 1.378(11) .
C9 C5 1.55(5) 10_556
C9 C9 1.392(14) 12
C9 H9 0.9300 .
C15 H15A 0.9700 .
C15 H15B 0.9700 .
C1 C1 1.372(18) 12
C1 H1 0.9300 .
N2 N2 1.35389(9) 9_767

loop_
_geom_torsion_atom_site_label_1
_geom_torsion_atom_site_label_2
_geom_torsion_atom_site_label_3
_geom_torsion_atom_site_label_4
_geom_torsion
_geom_torsion_site_symmetry_1
_geom_torsion_site_symmetry_4
Zn1 O2 C2 C7 180.000(1) . .
Zn1 O2 C2 O11 0.000(7) . .
Zn1 C2 C7 C3 0.000(3) . .
Zn1 C2 C7 C4 180.000(5) . .
Zn1 N1 C29 C8 165.27(4) . .
O2 Zn1 O2 C2 180.000(6) 10_556 .
O2 C2 C7 C3 0.000(5) . .
O2 C2 C7 C4 180.000(5) . .
C2 Zn1 O2 C2 180.000(6) 10_556 .
N1 Zn1 O2 C2 -66.34(7) . .
N1 Zn1 O2 C2 66.35(7) 11_755 .
C7 C3 C17 C3 0.0 . 10_557
C7 C3 C17 N2 180.0 . .
C7 C4 C7 C2 180.000(5) 10_557 .
C7 C4 C7 C3 0.0 10_557 .
O11 C2 C7 C3 180.000(6) . .
O11 C2 C7 C4 0.000(6) . .
C17 C3 C7 C2 180.000(5) . .
C17 C3 C7 C4 0.0 . .
C8 N3 C15 C5 73(6) . .
C29 N1 C29 C8 -29.915(1) 10_556 .
C29 C8 N3 C15 163.8(15) . .
N3 C8 C29 N1 33.3(4) . .
C9 C5 C9 C5 0.00(6) 10_556 10_556
C9 C5 C9 C9 124.5(15) 10_556 12
C9 C5 C15 N3 -100(5) 10_556 .
C9 C5 C15 N3 -103(5) . .
C9 C5 C1 C1 -4.4(15) 10_556 12
C9 C5 C1 C1 1.2(12) . 12
C15 C5 C9 C5 35(3) . 10_556
C15 C5 C9 C9 159.7(18) . 12
C15 C5 C1 C1 -160.1(19) . 12
C1 C5 C9 C5 -125.7(15) . 10_556
C1 C5 C9 C9 -1.2(11) . 12
C1 C5 C15 N3 60(6) . .
